data_4064642
loop_
_publ_author_name
'Albahily, Khalid'
'Licciulli, Sebastiano'
'Gambarotta, Sandro'
'Korobkov, Ilia'
'Chevalier, Reynald'
'Schuhen, Kathrine'
'Duchateau, Robbert'

_publ_section_title
;
 Highly Active Ethylene Oligomerization Catalysts
;
_journal_issue 12
_journal_name_full Organometallics
_journal_page_first 3346
_journal_paper_doi 10.1021/om2002359
_journal_volume 30
_journal_year 2011
_chemical_formula_sum 'C48 H72 Cl5 Cr2 Li N4 O2 P2'
_chemical_formula_weight 1087.23
_chemical_name_systematic
; 
 ? 
;
_space_group_IT_number 2
_symmetry_cell_setting triclinic
_symmetry_space_group_name_Hall '-P 1'
_symmetry_space_group_name_H-M 'P -1'
_atom_sites_solution_hydrogens geom
_atom_sites_solution_primary direct
_atom_sites_solution_secondary difmap
_audit_creation_method SHELXL-97
_cell_angle_alpha 71.893(3)
_cell_angle_beta 85.406(3)
_cell_angle_gamma 87.256(3)
_cell_formula_units_Z 2
_cell_length_a 12.2348(19)
_cell_length_b 12.872(2)
_cell_length_c 18.296(3)
_cell_measurement_reflns_used 2924
_cell_measurement_temperature 200(2)
_cell_measurement_theta_max 20.19
_cell_measurement_theta_min 2.31
_cell_volume 2729.1(7)
_computing_cell_refinement 'SMART, Bruker (2000)'
_computing_data_collection 'SMART, Bruker (2000)'
_computing_data_reduction 'XPREP, Bruker (2000)'
_computing_molecular_graphics 'SHELXTL, Bruker (2000)'
_computing_publication_material 'SHELXTL, Bruker (2000)'
_computing_structure_refinement 'SHELXL-97 (Sheldrick, 2008)'
_computing_structure_solution 'SHELXS-97 (Sheldrick, 2008)'
_diffrn_ambient_temperature 200(2)
_diffrn_measured_fraction_theta_full 0.970
_diffrn_measured_fraction_theta_max 0.970
_diffrn_measurement_device_type 'CCD area detector'
_diffrn_measurement_method 'phi and omega scans'
_diffrn_radiation_monochromator graphite
_diffrn_radiation_source 'fine-focus sealed tube'
_diffrn_radiation_type MoK\a
_diffrn_radiation_wavelength 0.71073
_diffrn_reflns_av_R_equivalents 0.1724
_diffrn_reflns_av_sigmaI/netI 0.2419
_diffrn_reflns_limit_h_max 14
_diffrn_reflns_limit_h_min -14
_diffrn_reflns_limit_k_max 15
_diffrn_reflns_limit_k_min -15
_diffrn_reflns_limit_l_max 21
_diffrn_reflns_limit_l_min -21
_diffrn_reflns_number 27131
_diffrn_reflns_theta_full 24.89
_diffrn_reflns_theta_max 24.89
_diffrn_reflns_theta_min 1.66
_exptl_absorpt_coefficient_mu 0.741
_exptl_absorpt_correction_T_max 0.9710
_exptl_absorpt_correction_T_min 0.9098
_exptl_absorpt_correction_type multi-scan
_exptl_absorpt_process_details 'SADABS, Bruker (2000)'
_exptl_crystal_colour purple
_exptl_crystal_density_diffrn 1.323
_exptl_crystal_density_meas ?
_exptl_crystal_density_method 'not measured'
_exptl_crystal_description block
_exptl_crystal_F_000 1140
_exptl_crystal_size_max 0.13
_exptl_crystal_size_mid 0.11
_exptl_crystal_size_min 0.04
_refine_diff_density_max 0.906
_refine_diff_density_min -0.699
_refine_diff_density_rms 0.130
_refine_ls_extinction_method none
_refine_ls_goodness_of_fit_ref 1.036
_refine_ls_hydrogen_treatment constr
_refine_ls_matrix_type full
_refine_ls_number_parameters 577
_refine_ls_number_reflns 9223
_refine_ls_number_restraints 364
_refine_ls_restrained_S_all 1.027
_refine_ls_R_factor_all 0.2432
_refine_ls_R_factor_gt 0.0834
_refine_ls_shift/su_max 0.001
_refine_ls_shift/su_mean 0.000
_refine_ls_structure_factor_coef Fsqd
_refine_ls_weighting_details 'calc w=1/[\s^2^(Fo^2^)+(0.1003P)^2^]'
_refine_ls_weighting_scheme calc
_refine_ls_wR_factor_gt 0.1786
_refine_ls_wR_factor_ref 0.2527
_reflns_number_gt 3621
_reflns_number_total 9223
_reflns_threshold_expression >2sigma(I)
_cod_data_source_file om2002359_si_002.cif
_cod_data_source_block sg3948
_cod_depositor_comments
;
The following automatic conversions were performed:

'_symmetry_cell_setting' value 'Triclinic' changed to 'triclinic'
according to /home/saulius/struct/CIF-dictionaries/cif_core.dic
dictionary named 'cif_core.dic' version 2.4.1 from 2010-06-29.

Automatic conversion script
Id: cif_fix_values 1715 2011-07-08 13:25:40Z adriana 

The following automatic conversions were performed:

'_exptl_crystal_density_meas' value 'n/a' was changed to '?' - the
value is perceived as not measured.

Automatic conversion script
Id: cif_fix_values 3008 2015-01-20 13:52:24Z robertas 
;
_cod_original_sg_symbol_H-M P-1
_cod_database_code 4064642

loop_
_symmetry_equiv_pos_as_xyz
'x, y, z'
'-x, -y, -z'

loop_
_atom_site_label
_atom_site_type_symbol
_atom_site_fract_x
_atom_site_fract_y
_atom_site_fract_z
_atom_site_U_iso_or_equiv
_atom_site_adp_type
_atom_site_occupancy
_atom_site_symmetry_multiplicity
_atom_site_calc_flag
_atom_site_refinement_flags
Cr1 Cr 0.71228(13) -0.12111(12) 0.31197(9) 0.0300(4) Uani 1 1 d .
Cr2 Cr 0.70614(13) 0.12503(12) 0.19163(9) 0.0314(4) Uani 1 1 d .
Cl1 Cl 0.5666(2) -0.2299(2) 0.30736(15) 0.0433(7) Uani 1 1 d .
Cl2 Cl 0.7201(2) -0.0537(2) 0.17174(14) 0.0412(7) Uani 1 1 d .
Cl3 Cl 0.83598(19) 0.03067(19) 0.28859(14) 0.0339(6) Uani 1 1 d .
Cl4 Cl 0.5761(2) 0.02941(19) 0.29721(14) 0.0361(7) Uani 1 1 d .
Cl5 Cl 0.5606(2) 0.1660(2) 0.11227(15) 0.0448(7) Uani 1 1 d .
P1 P 0.8145(2) -0.26847(19) 0.42580(14) 0.0267(6) Uani 1 1 d .
P2 P 0.8079(2) 0.3173(2) 0.14086(14) 0.0317(7) Uani 1 1 d .
N1 N 0.8239(6) -0.2449(6) 0.3341(4) 0.0292(19) Uani 1 1 d .
N2 N 0.7242(6) -0.1720(6) 0.4259(4) 0.0291(19) Uani 1 1 d .
N3 N 0.8194(7) 0.2113(6) 0.1128(4) 0.033(2) Uani 1 1 d .
N4 N 0.7138(6) 0.2692(6) 0.2082(4) 0.032(2) Uani 1 1 d .
C1 C 0.9062(8) -0.2897(8) 0.2858(6) 0.034(2) Uani 1 1 d U
C2 C 0.9515(10) -0.4001(9) 0.3315(6) 0.061(4) Uani 1 1 d U
H2A H 0.8913 -0.4511 0.3512 0.091 Uiso 1 1 calc R
H2B H 0.9894 -0.3927 0.3748 0.091 Uiso 1 1 calc R
H2C H 1.0034 -0.4282 0.2981 0.091 Uiso 1 1 calc R
C3 C 0.9983(10) -0.2109(10) 0.2550(8) 0.074(4) Uani 1 1 d U
H3A H 1.0333 -0.1994 0.2981 0.112 Uiso 1 1 calc R
H3B H 0.9690 -0.1410 0.2227 0.112 Uiso 1 1 calc R
H3C H 1.0525 -0.2410 0.2242 0.112 Uiso 1 1 calc R
C4 C 0.8483(10) -0.3089(9) 0.2201(6) 0.061(3) Uani 1 1 d U
H4A H 0.7890 -0.3604 0.2416 0.092 Uiso 1 1 calc R
H4B H 0.9012 -0.3392 0.1885 0.092 Uiso 1 1 calc R
H4C H 0.8178 -0.2394 0.1881 0.092 Uiso 1 1 calc R
C5 C 0.7652(8) -0.4040(7) 0.4803(6) 0.034(2) Uani 1 1 d U
C6 C 0.6873(8) -0.4469(8) 0.4451(6) 0.044(3) Uani 1 1 d U
H6A H 0.6715 -0.4113 0.3931 0.052 Uiso 1 1 calc R
C7 C 0.6340(9) -0.5421(9) 0.4879(7) 0.056(3) Uani 1 1 d U
H7A H 0.5792 -0.5701 0.4656 0.067 Uiso 1 1 calc R
C8 C 0.6601(10) -0.5957(10) 0.5615(8) 0.064(3) Uani 1 1 d U
H8A H 0.6248 -0.6621 0.5889 0.077 Uiso 1 1 calc R
C9 C 0.7363(10) -0.5560(8) 0.5975(7) 0.057(3) Uani 1 1 d U
H9A H 0.7528 -0.5941 0.6490 0.068 Uiso 1 1 calc R
C10 C 0.7884(9) -0.4593(8) 0.5569(6) 0.049(3) Uani 1 1 d U
H10A H 0.8401 -0.4304 0.5810 0.059 Uiso 1 1 calc R
C11 C 0.9403(8) -0.2488(7) 0.4646(5) 0.029(2) Uani 1 1 d U
C12 C 1.0166(8) -0.3318(8) 0.4998(5) 0.035(2) Uani 1 1 d U
H12A H 1.0008 -0.4063 0.5079 0.041 Uiso 1 1 calc R
C13 C 1.1112(8) -0.3062(8) 0.5217(6) 0.043(3) Uani 1 1 d U
H13A H 1.1610 -0.3635 0.5453 0.052 Uiso 1 1 calc R
C14 C 1.1396(9) -0.1968(8) 0.5109(6) 0.049(3) Uani 1 1 d U
H14A H 1.2063 -0.1804 0.5278 0.059 Uiso 1 1 calc R
C15 C 1.0670(8) -0.1146(8) 0.4751(6) 0.043(3) Uani 1 1 d U
H15A H 1.0845 -0.0402 0.4653 0.051 Uiso 1 1 calc R
C16 C 0.9682(8) -0.1410(8) 0.4533(6) 0.039(2) Uani 1 1 d U
H16A H 0.9182 -0.0837 0.4300 0.047 Uiso 1 1 calc R
C17 C 0.6587(8) -0.1521(8) 0.4924(5) 0.033(2) Uani 1 1 d U
C18 C 0.6960(9) -0.2201(9) 0.5695(6) 0.052(3) Uani 1 1 d U
H18A H 0.7728 -0.2050 0.5730 0.079 Uiso 1 1 calc R
H18B H 0.6891 -0.2978 0.5751 0.079 Uiso 1 1 calc R
H18C H 0.6504 -0.2019 0.6105 0.079 Uiso 1 1 calc R
C19 C 0.6707(9) -0.0325(8) 0.4853(6) 0.045(3) Uani 1 1 d U
H19A H 0.7478 -0.0183 0.4887 0.067 Uiso 1 1 calc R
H19B H 0.6260 -0.0152 0.5271 0.067 Uiso 1 1 calc R
H19C H 0.6461 0.0133 0.4356 0.067 Uiso 1 1 calc R
C20 C 0.5385(8) -0.1762(9) 0.4872(6) 0.050(3) Uani 1 1 d U
H20A H 0.5320 -0.2537 0.4920 0.075 Uiso 1 1 calc R
H20B H 0.5135 -0.1311 0.4373 0.075 Uiso 1 1 calc R
H20C H 0.4933 -0.1591 0.5288 0.075 Uiso 1 1 calc R
C21 C 0.8986(9) 0.1835(9) 0.0540(6) 0.047(3) Uani 1 1 d U
C22 C 0.9827(10) 0.1015(10) 0.0942(7) 0.076(4) Uani 1 1 d U
H22A H 1.0240 0.1331 0.1256 0.115 Uiso 1 1 calc R
H22B H 1.0331 0.0820 0.0559 0.115 Uiso 1 1 calc R
H22C H 0.9460 0.0358 0.1276 0.115 Uiso 1 1 calc R
C23 C 0.8323(12) 0.1386(10) 0.0035(6) 0.073(4) Uani 1 1 d U
H23A H 0.7949 0.0726 0.0355 0.110 Uiso 1 1 calc R
H23B H 0.8818 0.1207 -0.0360 0.110 Uiso 1 1 calc R
H23C H 0.7778 0.1938 -0.0215 0.110 Uiso 1 1 calc R
C24 C 0.9528(11) 0.2861(9) 0.0010(7) 0.067(4) Uani 1 1 d U
H24A H 0.9957 0.3181 0.0312 0.101 Uiso 1 1 calc R
H24B H 0.8962 0.3390 -0.0237 0.101 Uiso 1 1 calc R
H24C H 1.0013 0.2673 -0.0385 0.101 Uiso 1 1 calc R
C25 C 0.7665(8) 0.4398(8) 0.0666(5) 0.038(2) Uani 1 1 d U
C26 C 0.6891(8) 0.4261(8) 0.0210(6) 0.045(3) Uani 1 1 d U
H26A H 0.6676 0.3542 0.0257 0.054 Uiso 1 1 calc R
C27 C 0.6397(9) 0.5167(9) -0.0336(6) 0.054(3) Uani 1 1 d U
H27A H 0.5846 0.5065 -0.0643 0.065 Uiso 1 1 calc R
C28 C 0.6757(11) 0.6231(9) -0.0406(7) 0.062(3) Uani 1 1 d U
H28A H 0.6481 0.6850 -0.0787 0.074 Uiso 1 1 calc R
C29 C 0.7484(10) 0.6360(9) 0.0067(6) 0.056(3) Uani 1 1 d U
H29A H 0.7682 0.7078 0.0035 0.068 Uiso 1 1 calc R
C30 C 0.7958(9) 0.5468(8) 0.0605(6) 0.044(3) Uani 1 1 d U
H30A H 0.8478 0.5583 0.0929 0.053 Uiso 1 1 calc R
C31 C 0.9305(8) 0.3490(8) 0.1781(5) 0.034(2) Uani 1 1 d U
C32 C 1.0127(8) 0.4211(8) 0.1342(6) 0.040(2) Uani 1 1 d U
H32A H 1.0040 0.4600 0.0815 0.048 Uiso 1 1 calc R
C33 C 1.1061(9) 0.4343(9) 0.1688(7) 0.054(3) Uani 1 1 d U
H33A H 1.1605 0.4830 0.1390 0.065 Uiso 1 1 calc R
C34 C 1.1225(9) 0.3791(10) 0.2448(7) 0.057(3) Uani 1 1 d U
H34A H 1.1871 0.3892 0.2672 0.069 Uiso 1 1 calc R
C35 C 1.0428(9) 0.3088(9) 0.2879(6) 0.051(3) Uani 1 1 d U
H35A H 1.0530 0.2700 0.3404 0.061 Uiso 1 1 calc R
C36 C 0.9476(8) 0.2937(8) 0.2556(6) 0.041(3) Uani 1 1 d U
H36A H 0.8937 0.2454 0.2865 0.050 Uiso 1 1 calc R
C37 C 0.6432(8) 0.3301(8) 0.2549(6) 0.037(2) Uani 1 1 d U
C38 C 0.6498(11) 0.2670(9) 0.3394(6) 0.066(4) Uani 1 1 d U
H38A H 0.7256 0.2655 0.3535 0.099 Uiso 1 1 calc R
H38B H 0.6260 0.1920 0.3490 0.099 Uiso 1 1 calc R
H38C H 0.6021 0.3027 0.3706 0.099 Uiso 1 1 calc R
C39 C 0.5217(9) 0.3322(11) 0.2336(8) 0.072(4) Uani 1 1 d U
H39A H 0.5163 0.3732 0.1791 0.108 Uiso 1 1 calc R
H39B H 0.4745 0.3675 0.2653 0.108 Uiso 1 1 calc R
H39C H 0.4980 0.2571 0.2432 0.108 Uiso 1 1 calc R
C40 C 0.6801(10) 0.4456(9) 0.2425(6) 0.059(3) Uani 1 1 d U
H40A H 0.7559 0.4433 0.2567 0.089 Uiso 1 1 calc R
H40B H 0.6323 0.4797 0.2746 0.089 Uiso 1 1 calc R
H40C H 0.6758 0.4884 0.1881 0.089 Uiso 1 1 calc R
Li1 Li 0.501(3) -0.057(3) 0.1959(18) 0.136(15) Uani 1 1 d .
O1 O 0.3452(7) -0.0342(8) 0.2243(6) 0.095(3) Uani 1 1 d D
C41 C 0.2850(13) 0.0518(13) 0.1696(8) 0.119(6) Uani 1 1 d DU
H41A H 0.3344 0.0936 0.1259 0.142 Uiso 1 1 calc R
H41B H 0.2256 0.0213 0.1495 0.142 Uiso 1 1 calc R
C42 C 0.2403(18) 0.1208(13) 0.2161(10) 0.148(7) Uani 1 1 d DU
H42A H 0.1759 0.1642 0.1927 0.177 Uiso 1 1 calc R
H42B H 0.2964 0.1716 0.2197 0.177 Uiso 1 1 calc R
C43 C 0.2075(17) 0.0441(14) 0.2949(9) 0.146(7) Uani 1 1 d DU
H43A H 0.1298 0.0238 0.2984 0.175 Uiso 1 1 calc R
H43B H 0.2182 0.0778 0.3356 0.175 Uiso 1 1 calc R
C44 C 0.2835(12) -0.0548(14) 0.3022(8) 0.124(6) Uani 1 1 d DU
H44A H 0.3349 -0.0623 0.3428 0.149 Uiso 1 1 calc R
H44B H 0.2409 -0.1224 0.3154 0.149 Uiso 1 1 calc R
O2 O 0.4727(12) -0.1301(11) 0.1198(10) 0.174(7) Uani 1 1 d D
C45 C 0.5373(15) -0.2191(17) 0.1021(13) 0.172(9) Uani 1 1 d DU
H45A H 0.5651 -0.1946 0.0473 0.207 Uiso 1 1 calc R
H45B H 0.6014 -0.2373 0.1340 0.207 Uiso 1 1 calc R
C46 C 0.472(2) -0.3167(18) 0.1168(18) 0.240(12) Uani 1 1 d DU
H46A H 0.5156 -0.3823 0.1441 0.288 Uiso 1 1 calc R
H46B H 0.4535 -0.3249 0.0673 0.288 Uiso 1 1 calc R
C47 C 0.370(2) -0.307(2) 0.165(2) 0.275(13) Uani 1 1 d DU
H47A H 0.3732 -0.3559 0.2183 0.330 Uiso 1 1 calc R
H47B H 0.3043 -0.3249 0.1425 0.330 Uiso 1 1 calc R
C48 C 0.368(2) -0.188(2) 0.161(2) 0.328(16) Uani 1 1 d DU
H48A H 0.3035 -0.1501 0.1335 0.394 Uiso 1 1 calc R
H48B H 0.3592 -0.1826 0.2141 0.394 Uiso 1 1 calc R

loop_
_atom_site_aniso_label
_atom_site_aniso_U_11
_atom_site_aniso_U_22
_atom_site_aniso_U_33
_atom_site_aniso_U_23
_atom_site_aniso_U_13
_atom_site_aniso_U_12
Cr1 0.0286(9) 0.0239(9) 0.0323(9) -0.0009(7) -0.0015(8) -0.0030(7)
Cr2 0.0319(10) 0.0270(9) 0.0294(9) 0.0003(7) -0.0017(8) -0.0045(7)
Cl1 0.0353(16) 0.0370(15) 0.0527(17) -0.0034(13) -0.0107(13) -0.0101(12)
Cl2 0.0546(18) 0.0326(15) 0.0333(14) -0.0045(12) -0.0061(13) -0.0029(13)
Cl3 0.0276(14) 0.0307(14) 0.0374(14) -0.0015(11) -0.0024(12) -0.0034(11)
Cl4 0.0295(14) 0.0303(14) 0.0390(15) 0.0026(11) 0.0004(12) 0.0004(11)
Cl5 0.0407(17) 0.0460(16) 0.0423(16) -0.0022(13) -0.0162(13) -0.0033(13)
P1 0.0255(15) 0.0210(13) 0.0295(14) -0.0022(11) 0.0006(12) -0.0002(11)
P2 0.0312(16) 0.0291(15) 0.0289(15) -0.0006(12) 0.0024(12) -0.0066(12)
N1 0.033(5) 0.024(4) 0.026(4) -0.002(4) 0.004(4) -0.008(4)
N2 0.023(5) 0.025(4) 0.034(5) -0.004(4) 0.011(4) 0.000(4)
N3 0.039(5) 0.028(5) 0.030(5) -0.010(4) 0.005(4) 0.008(4)
N4 0.030(5) 0.032(5) 0.024(4) 0.004(4) 0.011(4) -0.007(4)
C1 0.026(6) 0.036(6) 0.041(6) -0.018(5) 0.010(4) -0.002(4)
C2 0.082(10) 0.058(7) 0.034(6) -0.009(5) 0.004(6) 0.031(6)
C3 0.064(9) 0.067(8) 0.096(10) -0.042(7) 0.059(7) -0.031(7)
C4 0.088(10) 0.059(8) 0.042(7) -0.025(6) -0.014(6) 0.020(7)
C5 0.032(6) 0.020(5) 0.038(5) 0.002(4) 0.012(5) 0.011(4)
C6 0.031(6) 0.030(6) 0.058(7) -0.001(5) 0.003(5) 0.010(4)
C7 0.040(7) 0.030(6) 0.090(8) -0.013(6) 0.006(6) -0.002(5)
C8 0.054(8) 0.053(7) 0.078(8) -0.013(6) 0.024(6) -0.024(6)
C9 0.077(9) 0.028(6) 0.049(7) 0.008(5) 0.017(6) -0.009(5)
C10 0.058(8) 0.033(6) 0.049(6) -0.003(5) 0.001(5) -0.005(5)
C11 0.026(5) 0.020(5) 0.034(5) 0.002(4) 0.005(4) -0.003(4)
C12 0.024(5) 0.037(5) 0.036(6) -0.002(5) -0.005(5) 0.002(4)
C13 0.031(6) 0.031(5) 0.061(7) -0.005(5) -0.007(5) 0.007(5)
C14 0.037(6) 0.043(6) 0.064(7) -0.011(6) -0.008(6) -0.003(5)
C15 0.040(6) 0.025(5) 0.062(7) -0.009(5) -0.013(5) -0.001(4)
C16 0.034(6) 0.031(5) 0.052(7) -0.013(5) -0.003(5) -0.002(5)
C17 0.027(5) 0.035(5) 0.036(5) -0.013(5) 0.009(5) 0.006(5)
C18 0.056(7) 0.060(7) 0.036(6) -0.012(5) 0.009(5) 0.017(6)
C19 0.047(7) 0.038(5) 0.046(6) -0.014(5) 0.015(6) 0.004(5)
C20 0.025(5) 0.070(8) 0.047(7) -0.009(6) 0.023(5) -0.013(5)
C21 0.050(7) 0.054(7) 0.035(6) -0.012(5) 0.010(5) -0.009(5)
C22 0.069(9) 0.076(9) 0.063(8) -0.003(6) 0.029(6) 0.027(7)
C23 0.105(10) 0.084(9) 0.038(7) -0.035(7) 0.035(6) -0.039(7)
C24 0.084(10) 0.050(7) 0.058(8) -0.011(5) 0.034(7) -0.013(6)
C25 0.038(6) 0.035(5) 0.025(5) 0.014(4) 0.009(4) -0.001(5)
C26 0.038(6) 0.029(5) 0.052(7) 0.011(5) 0.005(5) -0.007(5)
C27 0.051(7) 0.057(6) 0.036(6) 0.009(5) 0.001(5) 0.014(6)
C28 0.074(9) 0.042(5) 0.054(7) 0.004(6) -0.012(6) 0.031(6)
C29 0.063(8) 0.034(6) 0.056(7) 0.005(5) 0.005(6) 0.016(5)
C30 0.049(7) 0.035(5) 0.040(6) -0.003(5) 0.001(5) 0.010(5)
C31 0.024(5) 0.033(6) 0.036(5) 0.000(4) 0.005(4) 0.001(4)
C32 0.028(6) 0.035(6) 0.049(6) -0.004(5) 0.005(4) -0.002(4)
C33 0.032(6) 0.067(8) 0.064(7) -0.020(6) 0.011(5) -0.020(6)
C34 0.032(6) 0.075(9) 0.069(7) -0.026(6) -0.006(5) -0.009(5)
C35 0.055(7) 0.056(7) 0.040(6) -0.007(5) -0.017(5) -0.013(5)
C36 0.033(6) 0.034(6) 0.048(6) 0.004(5) -0.013(5) -0.006(5)
C37 0.031(5) 0.030(5) 0.039(5) 0.001(5) 0.022(5) -0.002(5)
C38 0.101(10) 0.050(7) 0.039(6) -0.009(5) 0.016(6) 0.011(7)
C39 0.039(7) 0.089(10) 0.104(10) -0.054(9) -0.004(7) 0.008(6)
C40 0.068(8) 0.047(6) 0.063(8) -0.025(6) 0.036(7) -0.018(6)
Li1 0.13(3) 0.21(3) 0.13(2) -0.13(3) -0.11(2) 0.09(2)
O1 0.065(7) 0.130(9) 0.084(7) -0.021(7) -0.031(6) 0.001(6)
C41 0.077(12) 0.145(16) 0.124(13) -0.027(11) -0.018(10) 0.010(11)
C42 0.178(18) 0.114(13) 0.145(15) -0.033(9) 0.022(13) -0.041(12)
C43 0.163(18) 0.129(15) 0.134(13) -0.030(11) 0.018(13) -0.014(11)
C44 0.071(12) 0.180(16) 0.095(12) -0.002(11) -0.019(10) 0.000(10)
O2 0.120(11) 0.214(15) 0.270(19) -0.178(15) -0.113(12) 0.053(11)
C45 0.16(2) 0.23(3) 0.20(2) -0.16(2) -0.044(16) 0.068(17)
C46 0.21(3) 0.24(2) 0.30(3) -0.12(2) -0.08(2) 0.04(2)
C47 0.21(2) 0.28(3) 0.34(3) -0.11(3) -0.04(2) 0.01(2)
C48 0.29(3) 0.32(3) 0.42(4) -0.18(3) -0.04(3) 0.07(3)

loop_
_atom_type_symbol
_atom_type_description
_atom_type_scat_dispersion_real
_atom_type_scat_dispersion_imag
_atom_type_scat_source
C C 0.0033 0.0016 'International Tables Vol C Tables 4.2.6.8 and 6.1.1.4'
H H 0.0000 0.0000 'International Tables Vol C Tables 4.2.6.8 and 6.1.1.4'
N N 0.0061 0.0033 'International Tables Vol C Tables 4.2.6.8 and 6.1.1.4'
O O 0.0106 0.0060 'International Tables Vol C Tables 4.2.6.8 and 6.1.1.4'
P P 0.1023 0.0942 'International Tables Vol C Tables 4.2.6.8 and 6.1.1.4'
Cl Cl 0.1484 0.1585 'International Tables Vol C Tables 4.2.6.8 and 6.1.1.4'
Li Li -0.0003 0.0001 'International Tables Vol C Tables 4.2.6.8 and 6.1.1.4'
Cr Cr 0.3209 0.6236 'International Tables Vol C Tables 4.2.6.8 and 6.1.1.4'

loop_
_geom_angle_atom_site_label_1
_geom_angle_atom_site_label_2
_geom_angle_atom_site_label_3
_geom_angle
N2 Cr1 N1 73.4(3)
N2 Cr1 Cl1 98.1(2)
N1 Cr1 Cl1 94.8(2)
N2 Cr1 Cl2 173.3(2)
N1 Cr1 Cl2 103.4(2)
Cl1 Cr1 Cl2 87.89(10)
N2 Cr1 Cl3 94.5(2)
N1 Cr1 Cl3 98.8(2)
Cl1 Cr1 Cl3 163.63(10)
Cl2 Cr1 Cl3 80.09(10)
N2 Cr1 Cl4 101.5(2)
N1 Cr1 Cl4 174.8(2)
Cl1 Cr1 Cl4 86.58(10)
Cl2 Cr1 Cl4 81.56(9)
Cl3 Cr1 Cl4 80.73(9)
N2 Cr1 P1 36.9(2)
N1 Cr1 P1 36.5(2)
Cl1 Cr1 P1 97.60(10)
Cl2 Cr1 P1 139.69(10)
Cl3 Cr1 P1 98.75(9)
Cl4 Cr1 P1 138.43(10)
N4 Cr2 N3 72.8(3)
N4 Cr2 Cl5 97.8(2)
N3 Cr2 Cl5 96.6(2)
N4 Cr2 Cl2 173.3(2)
N3 Cr2 Cl2 102.8(2)
Cl5 Cr2 Cl2 87.74(11)
N4 Cr2 Cl4 102.2(2)
N3 Cr2 Cl4 173.7(2)
Cl5 Cr2 Cl4 87.73(10)
Cl2 Cr2 Cl4 81.77(10)
N4 Cr2 Cl3 95.5(2)
N3 Cr2 Cl3 96.2(2)
Cl5 Cr2 Cl3 163.73(11)
Cl2 Cr2 Cl3 79.61(9)
Cl4 Cr2 Cl3 80.41(9)
N4 Cr2 P2 36.6(2)
N3 Cr2 P2 36.3(2)
Cl5 Cr2 P2 99.45(10)
Cl2 Cr2 P2 138.84(11)
Cl4 Cr2 P2 138.56(11)
Cl3 Cr2 P2 96.81(9)
Cr1 Cl1 Li1 85.2(8)
Cr2 Cl2 Cr1 83.73(10)
Cr2 Cl2 Li1 86.0(7)
Cr1 Cl2 Li1 82.7(6)
Cr1 Cl3 Cr2 83.00(9)
Cr2 Cl4 Cr1 82.95(9)
Cr2 Cl4 Li1 85.9(9)
Cr1 Cl4 Li1 82.4(6)
Cr2 Cl5 Li1 83.3(5)
N1 P1 N2 95.8(4)
N1 P1 C11 114.0(4)
N2 P1 C11 111.9(4)
N1 P1 C5 114.1(4)
N2 P1 C5 112.8(4)
C11 P1 C5 107.9(4)
N1 P1 Cr1 48.1(3)
N2 P1 Cr1 47.6(3)
C11 P1 Cr1 126.3(3)
C5 P1 Cr1 125.8(3)
N3 P2 N4 95.3(4)
N3 P2 C31 114.6(4)
N4 P2 C31 112.1(4)
N3 P2 C25 113.4(5)
N4 P2 C25 114.2(4)
C31 P2 C25 107.1(5)
N3 P2 Cr2 48.3(3)
N4 P2 Cr2 47.0(3)
C31 P2 Cr2 125.3(3)
C25 P2 Cr2 127.5(4)
C1 N1 P1 128.8(6)
C1 N1 Cr1 134.8(6)
P1 N1 Cr1 95.4(4)
C17 N2 P1 128.7(6)
C17 N2 Cr1 134.4(6)
P1 N2 Cr1 95.5(4)
C21 N3 P2 130.9(7)
C21 N3 Cr2 133.4(6)
P2 N3 Cr2 95.4(4)
C37 N4 P2 128.1(6)
C37 N4 Cr2 134.4(6)
P2 N4 Cr2 96.4(4)
N1 C1 C2 111.4(8)
N1 C1 C3 109.7(8)
C2 C1 C3 109.9(10)
N1 C1 C4 108.7(8)
C2 C1 C4 106.0(9)
C3 C1 C4 111.1(10)
C10 C5 C6 119.4(9)
C10 C5 P1 124.2(9)
C6 C5 P1 115.8(7)
C7 C6 C5 118.9(11)
C8 C7 C6 120.5(12)
C7 C8 C9 121.9(12)
C10 C9 C8 118.8(11)
C9 C10 C5 120.4(11)
C16 C11 C12 117.3(9)
C16 C11 P1 116.4(7)
C12 C11 P1 126.1(7)
C13 C12 C11 120.5(10)
C12 C13 C14 122.4(9)
C15 C14 C13 117.8(10)
C14 C15 C16 119.9(10)
C15 C16 C11 122.0(9)
N2 C17 C18 113.8(7)
N2 C17 C19 106.9(8)
C18 C17 C19 108.2(8)
N2 C17 C20 108.3(8)
C18 C17 C20 109.2(9)
C19 C17 C20 110.4(8)
N3 C21 C22 109.5(8)
N3 C21 C24 110.4(9)
C22 C21 C24 110.9(10)
N3 C21 C23 107.6(9)
C22 C21 C23 111.6(11)
C24 C21 C23 106.6(9)
C26 C25 C30 118.7(9)
C26 C25 P2 115.7(8)
C30 C25 P2 125.0(8)
C25 C26 C27 121.7(10)
C28 C27 C26 117.8(11)
C29 C28 C27 120.0(10)
C28 C29 C30 121.8(12)
C29 C30 C25 119.9(11)
C36 C31 C32 117.8(9)
C36 C31 P2 117.0(7)
C32 C31 P2 125.1(8)
C33 C32 C31 119.6(10)
C34 C33 C32 122.3(11)
C33 C34 C35 118.4(11)
C34 C35 C36 121.2(10)
C35 C36 C31 120.8(10)
C40 C37 C38 107.9(9)
C40 C37 N4 113.5(8)
C38 C37 N4 108.0(8)
C40 C37 C39 110.1(9)
C38 C37 C39 108.8(9)
N4 C37 C39 108.5(9)
O1 Li1 O2 95.2(13)
O1 Li1 Cl1 105.2(17)
O2 Li1 Cl1 98.8(13)
O1 Li1 C48 66.1(11)
O2 Li1 C48 35.2(9)
Cl1 Li1 C48 87.5(15)
O1 Li1 Cl4 94.9(10)
O2 Li1 Cl4 169.7(15)
Cl1 Li1 Cl4 76.3(6)
C48 Li1 Cl4 151.0(18)
O1 Li1 Cl2 167.2(14)
O2 Li1 Cl2 97.0(13)
Cl1 Li1 Cl2 76.8(6)
C48 Li1 Cl2 126.6(11)
Cl4 Li1 Cl2 73.1(7)
O1 Li1 Cl5 100.2(12)
O2 Li1 Cl5 107.7(15)
Cl1 Li1 Cl5 141.1(11)
C48 Li1 Cl5 130.1(13)
Cl4 Li1 Cl5 72.6(9)
Cl2 Li1 Cl5 72.3(10)
C41 O1 C44 107.0(10)
C41 O1 Li1 117.1(13)
C44 O1 Li1 131.1(11)
C42 C41 O1 103.1(11)
C41 C42 C43 106.4(12)
C42 C43 C44 103.9(12)
O1 C44 C43 105.6(10)
C45 O2 C48 102.3(12)
C45 O2 Li1 127.5(13)
C48 O2 Li1 97(2)
C46 C45 O2 111.6(13)
C45 C46 C47 109.7(15)
C46 C47 C48 102.4(14)
O2 C48 C47 112.0(14)
O2 C48 Li1 47.5(14)
C47 C48 Li1 136(3)

loop_
_geom_bond_atom_site_label_1
_geom_bond_atom_site_label_2
_geom_bond_distance
Cr1 N2 1.997(7)
Cr1 N1 2.012(7)
Cr1 Cl1 2.342(3)
Cr1 Cl2 2.435(3)
Cr1 Cl3 2.439(3)
Cr1 Cl4 2.458(3)
Cr1 P1 2.690(3)
Cr2 N4 1.978(8)
Cr2 N3 2.016(8)
Cr2 Cl5 2.325(3)
Cr2 Cl2 2.434(3)
Cr2 Cl4 2.449(3)
Cr2 Cl3 2.464(3)
Cr2 P2 2.687(3)
Cl1 Li1 2.65(3)
Cl2 Li1 2.68(3)
Cl4 Li1 2.68(2)
Cl5 Li1 2.90(4)
P1 N1 1.606(7)
P1 N2 1.622(7)
P1 C11 1.806(10)
P1 C5 1.824(10)
P2 N3 1.597(8)
P2 N4 1.611(7)
P2 C31 1.809(10)
P2 C25 1.814(9)
N1 C1 1.498(11)
N2 C17 1.485(11)
N3 C21 1.505(12)
N4 C37 1.524(12)
C1 C2 1.512(13)
C1 C3 1.506(14)
C1 C4 1.532(13)
C5 C10 1.405(13)
C5 C6 1.414(14)
C6 C7 1.392(14)
C7 C8 1.365(15)
C8 C9 1.385(16)
C9 C10 1.390(14)
C11 C16 1.393(13)
C11 C12 1.415(12)
C12 C13 1.342(13)
C13 C14 1.417(14)
C14 C15 1.382(13)
C15 C16 1.392(13)
C17 C18 1.504(12)
C17 C19 1.517(13)
C17 C20 1.534(13)
C21 C22 1.500(14)
C21 C24 1.519(15)
C21 C23 1.530(15)
C25 C26 1.364(14)
C25 C30 1.409(14)
C26 C27 1.424(13)
C27 C28 1.424(16)
C28 C29 1.338(16)
C29 C30 1.396(13)
C31 C36 1.403(12)
C31 C32 1.419(13)
C32 C33 1.393(14)
C33 C34 1.377(15)
C34 C35 1.382(15)
C35 C36 1.395(13)
C37 C40 1.518(14)
C37 C38 1.514(13)
C37 C39 1.564(14)
Li1 O1 1.96(3)
Li1 O2 1.97(3)
Li1 C48 2.64(5)
O1 C41 1.457(11)
O1 C44 1.511(12)
C41 C42 1.469(13)
C42 C43 1.508(13)
C43 C44 1.518(13)
O2 C45 1.465(12)
O2 C48 1.536(14)
C45 C46 1.461(14)
C46 C47 1.496(14)
C47 C48 1.518(14)

loop_
_geom_torsion_atom_site_label_1
_geom_torsion_atom_site_label_2
_geom_torsion_atom_site_label_3
_geom_torsion_atom_site_label_4
_geom_torsion
N2 Cr1 Cl1 Li1 142.6(7)
N1 Cr1 Cl1 Li1 -143.5(7)
Cl2 Cr1 Cl1 Li1 -40.2(6)
Cl3 Cr1 Cl1 Li1 2.3(8)
Cl4 Cr1 Cl1 Li1 41.4(6)
P1 Cr1 Cl1 Li1 179.9(6)
N4 Cr2 Cl2 Cr1 86.2(19)
N3 Cr2 Cl2 Cr1 135.8(2)
Cl5 Cr2 Cl2 Cr1 -127.98(11)
Cl4 Cr2 Cl2 Cr1 -39.95(9)
Cl3 Cr2 Cl2 Cr1 41.74(9)
P2 Cr2 Cl2 Cr1 130.23(14)
N4 Cr2 Cl2 Li1 169(2)
N3 Cr2 Cl2 Li1 -141.2(7)
Cl5 Cr2 Cl2 Li1 -44.9(6)
Cl4 Cr2 Cl2 Li1 43.1(6)
Cl3 Cr2 Cl2 Li1 124.8(6)
P2 Cr2 Cl2 Li1 -146.7(6)
N2 Cr1 Cl2 Cr2 -78.4(19)
N1 Cr1 Cl2 Cr2 -138.9(2)
Cl1 Cr1 Cl2 Cr2 126.65(10)
Cl3 Cr1 Cl2 Cr2 -42.19(9)
Cl4 Cr1 Cl2 Cr2 39.79(9)
P1 Cr1 Cl2 Cr2 -134.07(14)
N2 Cr1 Cl2 Li1 -165(2)
N1 Cr1 Cl2 Li1 134.3(7)
Cl1 Cr1 Cl2 Li1 39.9(7)
Cl3 Cr1 Cl2 Li1 -129.0(7)
Cl4 Cr1 Cl2 Li1 -47.0(7)
P1 Cr1 Cl2 Li1 139.1(7)
N2 Cr1 Cl3 Cr2 -142.3(2)
N1 Cr1 Cl3 Cr2 143.9(2)
Cl1 Cr1 Cl3 Cr2 -1.7(4)
Cl2 Cr1 Cl3 Cr2 41.63(9)
Cl4 Cr1 Cl3 Cr2 -41.34(9)
P1 Cr1 Cl3 Cr2 -179.22(9)
N4 Cr2 Cl3 Cr1 143.0(2)
N3 Cr2 Cl3 Cr1 -143.7(2)
Cl5 Cr2 Cl3 Cr1 -2.2(4)
Cl2 Cr2 Cl3 Cr1 -41.73(9)
Cl4 Cr2 Cl3 Cr1 41.58(9)
P2 Cr2 Cl3 Cr1 179.78(9)
N4 Cr2 Cl4 Cr1 -134.9(2)
N3 Cr2 Cl4 Cr1 -98(2)
Cl5 Cr2 Cl4 Cr1 127.62(10)
Cl2 Cr2 Cl4 Cr1 39.58(9)
Cl3 Cr2 Cl4 Cr1 -41.20(9)
P2 Cr2 Cl4 Cr1 -130.65(13)
N4 Cr2 Cl4 Li1 142.3(6)
N3 Cr2 Cl4 Li1 179(2)
Cl5 Cr2 Cl4 Li1 44.8(6)
Cl2 Cr2 Cl4 Li1 -43.3(6)
Cl3 Cr2 Cl4 Li1 -124.0(6)
P2 Cr2 Cl4 Li1 146.5(6)
N2 Cr1 Cl4 Cr2 134.4(2)
N1 Cr1 Cl4 Cr2 126(3)
Cl1 Cr1 Cl4 Cr2 -127.96(10)
Cl2 Cr1 Cl4 Cr2 -39.58(9)
Cl3 Cr1 Cl4 Cr2 41.67(9)
P1 Cr1 Cl4 Cr2 134.43(14)
N2 Cr1 Cl4 Li1 -138.8(9)
N1 Cr1 Cl4 Li1 -147(3)
Cl1 Cr1 Cl4 Li1 -41.2(9)
Cl2 Cr1 Cl4 Li1 47.2(9)
Cl3 Cr1 Cl4 Li1 128.4(9)
P1 Cr1 Cl4 Li1 -138.8(9)
N4 Cr2 Cl5 Li1 -142.8(6)
N3 Cr2 Cl5 Li1 143.7(6)
Cl2 Cr2 Cl5 Li1 41.0(6)
Cl4 Cr2 Cl5 Li1 -40.8(6)
Cl3 Cr2 Cl5 Li1 2.2(7)
P2 Cr2 Cl5 Li1 -179.7(6)
N2 Cr1 P1 N1 -178.7(5)
Cl1 Cr1 P1 N1 87.8(4)
Cl2 Cr1 P1 N1 -7.9(4)
Cl3 Cr1 P1 N1 -92.9(4)
Cl4 Cr1 P1 N1 -178.8(4)
N1 Cr1 P1 N2 178.7(5)
Cl1 Cr1 P1 N2 -93.5(4)
Cl2 Cr1 P1 N2 170.8(4)
Cl3 Cr1 P1 N2 85.8(4)
Cl4 Cr1 P1 N2 0.0(4)
N2 Cr1 P1 C11 -87.6(5)
N1 Cr1 P1 C11 91.2(5)
Cl1 Cr1 P1 C11 178.9(4)
Cl2 Cr1 P1 C11 83.2(4)
Cl3 Cr1 P1 C11 -1.8(4)
Cl4 Cr1 P1 C11 -87.6(4)
N2 Cr1 P1 C5 89.5(5)
N1 Cr1 P1 C5 -91.8(5)
Cl1 Cr1 P1 C5 -4.0(4)
Cl2 Cr1 P1 C5 -99.7(4)
Cl3 Cr1 P1 C5 175.3(4)
Cl4 Cr1 P1 C5 89.4(4)
N4 Cr2 P2 N3 -178.7(5)
Cl5 Cr2 P2 N3 -88.3(4)
Cl2 Cr2 P2 N3 9.1(4)
Cl4 Cr2 P2 N3 174.3(4)
Cl3 Cr2 P2 N3 91.1(4)
N3 Cr2 P2 N4 178.7(5)
Cl5 Cr2 P2 N4 90.4(4)
Cl2 Cr2 P2 N4 -172.1(4)
Cl4 Cr2 P2 N4 -6.9(4)
Cl3 Cr2 P2 N4 -90.1(4)
N4 Cr2 P2 C31 88.3(5)
N3 Cr2 P2 C31 -92.9(5)
Cl5 Cr2 P2 C31 178.8(4)
Cl2 Cr2 P2 C31 -83.8(4)
Cl4 Cr2 P2 C31 81.4(4)
Cl3 Cr2 P2 C31 -1.8(4)
N4 Cr2 P2 C25 -89.5(6)
N3 Cr2 P2 C25 89.3(6)
Cl5 Cr2 P2 C25 1.0(4)
Cl2 Cr2 P2 C25 98.4(4)
Cl4 Cr2 P2 C25 -96.4(4)
Cl3 Cr2 P2 C25 -179.6(4)
N2 P1 N1 C1 169.0(8)
C11 P1 N1 C1 51.9(9)
C5 P1 N1 C1 -72.8(9)
Cr1 P1 N1 C1 169.9(9)
N2 P1 N1 Cr1 -0.9(4)
C11 P1 N1 Cr1 -118.1(4)
C5 P1 N1 Cr1 117.3(4)
N2 Cr1 N1 C1 -168.2(9)
Cl1 Cr1 N1 C1 94.8(8)
Cl2 Cr1 N1 C1 5.8(9)
Cl3 Cr1 N1 C1 -76.0(8)
Cl4 Cr1 N1 C1 -160(2)
P1 Cr1 N1 C1 -168.9(11)
N2 Cr1 N1 P1 0.8(3)
Cl1 Cr1 N1 P1 -96.3(3)
Cl2 Cr1 N1 P1 174.7(3)
Cl3 Cr1 N1 P1 92.9(3)
Cl4 Cr1 N1 P1 9(3)
N1 P1 N2 C17 168.8(8)
C11 P1 N2 C17 -72.4(9)
C5 P1 N2 C17 49.6(9)
Cr1 P1 N2 C17 167.9(10)
N1 P1 N2 Cr1 0.9(4)
C11 P1 N2 Cr1 119.7(4)
C5 P1 N2 Cr1 -118.3(4)
N1 Cr1 N2 C17 -167.5(9)
Cl1 Cr1 N2 C17 -74.9(8)
Cl2 Cr1 N2 C17 130.4(17)
Cl3 Cr1 N2 C17 94.7(8)
Cl4 Cr1 N2 C17 13.2(9)
P1 Cr1 N2 C17 -166.7(11)
N1 Cr1 N2 P1 -0.8(3)
Cl1 Cr1 N2 P1 91.8(3)
Cl2 Cr1 N2 P1 -63(2)
Cl3 Cr1 N2 P1 -98.6(3)
Cl4 Cr1 N2 P1 180.0(3)
N4 P2 N3 C21 -174.4(8)
C31 P2 N3 C21 -57.1(9)
C25 P2 N3 C21 66.4(9)
Cr2 P2 N3 C21 -173.4(10)
N4 P2 N3 Cr2 -0.9(4)
C31 P2 N3 Cr2 116.4(4)
C25 P2 N3 Cr2 -120.2(4)
N4 Cr2 N3 C21 174.0(9)
Cl5 Cr2 N3 C21 -89.8(8)
Cl2 Cr2 N3 C21 -0.7(9)
Cl4 Cr2 N3 C21 136.4(18)
Cl3 Cr2 N3 C21 80.0(8)
P2 Cr2 N3 C21 173.2(11)
N4 Cr2 N3 P2 0.8(3)
Cl5 Cr2 N3 P2 97.0(3)
Cl2 Cr2 N3 P2 -173.8(3)
Cl4 Cr2 N3 P2 -37(2)
Cl3 Cr2 N3 P2 -93.1(3)
N3 P2 N4 C37 -168.6(8)
C31 P2 N4 C37 72.1(9)
C25 P2 N4 C37 -50.0(9)
Cr2 P2 N4 C37 -169.6(10)
N3 P2 N4 Cr2 0.9(4)
C31 P2 N4 Cr2 -118.3(4)
C25 P2 N4 Cr2 119.6(5)
N3 Cr2 N4 C37 167.7(9)
Cl5 Cr2 N4 C37 73.2(8)
Cl2 Cr2 N4 C37 -141.3(16)
Cl4 Cr2 N4 C37 -16.2(8)
Cl3 Cr2 N4 C37 -97.5(8)
P2 Cr2 N4 C37 168.5(10)
N3 Cr2 N4 P2 -0.8(3)
Cl5 Cr2 N4 P2 -95.3(3)
Cl2 Cr2 N4 P2 50(2)
Cl4 Cr2 N4 P2 175.3(3)
Cl3 Cr2 N4 P2 94.0(3)
P1 N1 C1 C2 26.9(12)
Cr1 N1 C1 C2 -167.3(8)
P1 N1 C1 C3 -95.0(10)
Cr1 N1 C1 C3 70.8(12)
P1 N1 C1 C4 143.3(8)
Cr1 N1 C1 C4 -50.8(11)
N1 P1 C5 C10 154.5(8)
N2 P1 C5 C10 -97.5(9)
C11 P1 C5 C10 26.7(10)
Cr1 P1 C5 C10 -150.8(7)
N1 P1 C5 C6 -34.3(9)
N2 P1 C5 C6 73.7(8)
C11 P1 C5 C6 -162.1(7)
Cr1 P1 C5 C6 20.4(9)
C10 C5 C6 C7 1.1(14)
P1 C5 C6 C7 -170.5(8)
C5 C6 C7 C8 -2.7(16)
C6 C7 C8 C9 2.5(18)
C7 C8 C9 C10 -0.6(18)
C8 C9 C10 C5 -1.0(17)
C6 C5 C10 C9 0.7(15)
P1 C5 C10 C9 171.7(8)
N1 P1 C11 C16 76.3(8)
N2 P1 C11 C16 -31.1(9)
C5 P1 C11 C16 -155.8(7)
Cr1 P1 C11 C16 21.7(9)
N1 P1 C11 C12 -98.4(9)
N2 P1 C11 C12 154.2(8)
C5 P1 C11 C12 29.5(10)
Cr1 P1 C11 C12 -153.0(7)
C16 C11 C12 C13 0.7(14)
P1 C11 C12 C13 175.3(8)
C11 C12 C13 C14 -0.2(16)
C12 C13 C14 C15 -1.3(16)
C13 C14 C15 C16 2.2(16)
C14 C15 C16 C11 -1.7(16)
C12 C11 C16 C15 0.2(15)
P1 C11 C16 C15 -174.9(8)
P1 N2 C17 C18 11.0(13)
Cr1 N2 C17 C18 173.9(7)
P1 N2 C17 C19 130.4(8)
Cr1 N2 C17 C19 -66.6(11)
P1 N2 C17 C20 -110.6(8)
Cr1 N2 C17 C20 52.3(11)
P2 N3 C21 C22 104.5(10)
Cr2 N3 C21 C22 -66.5(12)
P2 N3 C21 C24 -17.9(13)
Cr2 N3 C21 C24 171.1(7)
P2 N3 C21 C23 -133.9(9)
Cr2 N3 C21 C23 55.1(12)
N3 P2 C25 C26 39.7(10)
N4 P2 C25 C26 -68.1(9)
C31 P2 C25 C26 167.2(8)
Cr2 P2 C25 C26 -14.7(10)
N3 P2 C25 C30 -149.8(9)
N4 P2 C25 C30 102.4(9)
C31 P2 C25 C30 -22.4(10)
Cr2 P2 C25 C30 155.7(7)
C30 C25 C26 C27 1.5(16)
P2 C25 C26 C27 172.6(8)
C25 C26 C27 C28 1.5(16)
C26 C27 C28 C29 -4.2(17)
C27 C28 C29 C30 3.9(18)
C28 C29 C30 C25 -0.7(17)
C26 C25 C30 C29 -2.0(15)
P2 C25 C30 C29 -172.2(8)
N3 P2 C31 C36 -83.8(8)
N4 P2 C31 C36 23.4(9)
C25 P2 C31 C36 149.5(8)
Cr2 P2 C31 C36 -28.7(9)
N3 P2 C31 C32 93.0(9)
N4 P2 C31 C32 -159.8(8)
C25 P2 C31 C32 -33.8(10)
Cr2 P2 C31 C32 148.1(7)
C36 C31 C32 C33 0.1(15)
P2 C31 C32 C33 -176.7(8)
C31 C32 C33 C34 0.3(17)
C32 C33 C34 C35 -0.3(18)
C33 C34 C35 C36 -0.1(18)
C34 C35 C36 C31 0.5(17)
C32 C31 C36 C35 -0.5(15)
P2 C31 C36 C35 176.5(8)
P2 N4 C37 C40 -9.5(13)
Cr2 N4 C37 C40 -174.9(7)
P2 N4 C37 C38 -129.1(9)
Cr2 N4 C37 C38 65.5(12)
P2 N4 C37 C39 113.2(9)
Cr2 N4 C37 C39 -52.2(11)
Cr1 Cl1 Li1 O1 -130.0(10)
Cr1 Cl1 Li1 O2 132.1(14)
Cr1 Cl1 Li1 C48 165.6(9)
Cr1 Cl1 Li1 Cl4 -38.6(6)
Cr1 Cl1 Li1 Cl2 37.0(4)
Cr1 Cl1 Li1 Cl5 -1.0(16)
Cr2 Cl4 Li1 O1 -135.4(12)
Cr1 Cl4 Li1 O1 141.1(13)
Cr2 Cl4 Li1 O2 57(12)
Cr1 Cl4 Li1 O2 -26(12)
Cr2 Cl4 Li1 Cl1 120.1(6)
Cr1 Cl4 Li1 Cl1 36.7(5)
Cr2 Cl4 Li1 C48 178(3)
Cr1 Cl4 Li1 C48 94(3)
Cr2 Cl4 Li1 Cl2 40.0(6)
Cr1 Cl4 Li1 Cl2 -43.4(5)
Cr2 Cl4 Li1 Cl5 -36.2(4)
Cr1 Cl4 Li1 Cl5 -119.7(5)
Cr2 Cl2 Li1 O1 -19(8)
Cr1 Cl2 Li1 O1 65(8)
Cr2 Cl2 Li1 O2 142.9(13)
Cr1 Cl2 Li1 O2 -133.0(13)
Cr2 Cl2 Li1 Cl1 -119.7(4)
Cr1 Cl2 Li1 Cl1 -35.5(4)
Cr2 Cl2 Li1 C48 163.7(18)
Cr1 Cl2 Li1 C48 -112.2(19)
Cr2 Cl2 Li1 Cl4 -40.3(5)
Cr1 Cl2 Li1 Cl4 43.9(5)
Cr2 Cl2 Li1 Cl5 36.4(3)
Cr1 Cl2 Li1 Cl5 120.6(4)
Cr2 Cl5 Li1 O1 130.7(8)
Cr2 Cl5 Li1 O2 -130.5(12)
Cr2 Cl5 Li1 Cl1 0.3(16)
Cr2 Cl5 Li1 C48 -162.0(16)
Cr2 Cl5 Li1 Cl4 38.7(4)
Cr2 Cl5 Li1 Cl2 -38.6(3)
O2 Li1 O1 C41 -74.9(18)
Cl1 Li1 O1 C41 -175.5(10)
C48 Li1 O1 C41 -95.3(15)
Cl4 Li1 O1 C41 107.4(12)
Cl2 Li1 O1 C41 87(8)
Cl5 Li1 O1 C41 34.2(13)
O2 Li1 O1 C44 132.9(15)
Cl1 Li1 O1 C44 32(2)
C48 Li1 O1 C44 112.5(17)
Cl4 Li1 O1 C44 -45(2)
Cl2 Li1 O1 C44 -65(9)
Cl5 Li1 O1 C44 -118.0(16)
C44 O1 C41 C42 33.7(17)
Li1 O1 C41 C42 -124.7(15)
O1 C41 C42 C43 -38(2)
C41 C42 C43 C44 27(2)
C41 O1 C44 C43 -16.8(18)
Li1 O1 C44 C43 137.4(18)
C42 C43 C44 O1 -6(2)
O1 Li1 O2 C45 -145.3(18)
Cl1 Li1 O2 C45 -39(3)
C48 Li1 O2 C45 -112(3)
Cl4 Li1 O2 C45 22(13)
Cl2 Li1 O2 C45 39(3)
Cl5 Li1 O2 C45 112.3(18)
O1 Li1 O2 C48 -34(2)
Cl1 Li1 O2 C48 72.7(18)
Cl4 Li1 O2 C48 133(12)
Cl2 Li1 O2 C48 150.4(17)
Cl5 Li1 O2 C48 -136.0(17)
C48 O2 C45 C46 10(3)
Li1 O2 C45 C46 119(3)
O2 C45 C46 C47 -15(4)
C45 C46 C47 C48 12(4)
C45 O2 C48 C47 -2(4)
Li1 O2 C48 C47 -133(3)
C45 O2 C48 Li1 131.0(17)
C46 C47 C48 O2 -6(5)
C46 C47 C48 Li1 -57(5)
O1 Li1 C48 O2 143(2)
Cl1 Li1 C48 O2 -109.2(16)
Cl4 Li1 C48 O2 -164(3)
Cl2 Li1 C48 O2 -38(2)
Cl5 Li1 C48 O2 60(2)
O1 Li1 C48 C47 -140(3)
O2 Li1 C48 C47 77(3)
Cl1 Li1 C48 C47 -32(3)
Cl4 Li1 C48 C47 -87(3)
Cl2 Li1 C48 C47 40(4)
Cl5 Li1 C48 C47 137(3)
